data_4062039
_journal_name_full Organometallics
_journal_year 2003
_chemical_formula_sum 'C64 H80 Fe4 N8 O2'
_chemical_formula_weight 1216.76
_space_group_IT_number 41
_symmetry_cell_setting orthorhombic
_symmetry_space_group_name_Hall 'A 2 -2ab'
_symmetry_space_group_name_H-M 'A e a 2'
_cell_angle_alpha 90.00
_cell_angle_beta 90.00
_cell_angle_gamma 90.00
_cell_formula_units_Z 4
_cell_length_a 20.552(3)
_cell_length_b 19.537(2)
_cell_length_c 14.2842(16)
_cell_measurement_temperature 203(2)
_cell_volume 5735.4(13)
_diffrn_ambient_temperature 203(2)
_exptl_crystal_density_diffrn 1.409
_cod_depositor_comments
;
The following automatic conversions were performed:
'_symmetry_cell_setting' value 'Orthorhombic' changed to 'orthorhombic'
according to '/home/saulius/struct/CIF-dictionaries/cif_core.dic'
dictionary named 'cif_core.dic' version 2.4.1 from 2010-06-29.

Automatic conversion script
Id: cif_fix_enum 1527 2010-12-29 10:47:43Z saulius 

2021-08-27
Space group name changed to comply with IUCR recomendations
                 miguel
;
_cod_original_sg_symbol_H-M 'A b a 2'
_cod_database_code 4062039

loop_
_symmetry_equiv_pos_as_xyz
'x, y, z'
'-x, -y, z'
'x+1/2, -y+1/2, z'
'-x+1/2, y+1/2, z'
'x, y+1/2, z+1/2'
'-x, -y+1/2, z+1/2'
'x+1/2, -y+1, z+1/2'
'-x+1/2, y+1, z+1/2'

loop_
_atom_site_label
_atom_site_type_symbol
_atom_site_fract_x
_atom_site_fract_y
_atom_site_fract_z
_atom_site_U_iso_or_equiv
_atom_site_adp_type
_atom_site_occupancy
_atom_site_symmetry_multiplicity
_atom_site_calc_flag
_atom_site_refinement_flags
_atom_site_disorder_assembly
_atom_site_disorder_group
Fe1 Fe 0.59628(4) 0.39378(6) 0.24638(14) 0.0364(3) Uani 1 1 d U . .
Fe2 Fe 0.58190(4) 0.58340(6) 0.24623(15) 0.0429(3) Uani 1 1 d U . .
N1 N 0.6133(3) 0.4888(4) 0.1932(5) 0.0385(16) Uani 1 1 d U . .
N2 N 0.6308(3) 0.5670(4) 0.3647(6) 0.0420(19) Uani 1 1 d U . .
N3 N 0.4926(3) 0.6200(4) 0.3023(5) 0.0390(19) Uani 1 1 d U . .
N4 N 0.5669(3) 0.6363(4) 0.1289(6) 0.052(2) Uani 1 1 d U . .
C1 C 0.5870(4) 0.4445(6) 0.1239(7) 0.044(2) Uani 1 1 d U . .
H1A H 0.5473 0.4520 0.0928 0.052 Uiso 1 1 calc R . .
C2 C 0.6282(4) 0.3880(6) 0.1082(7) 0.048(2) Uani 1 1 d U . .
H2A H 0.6217 0.3517 0.0661 0.058 Uiso 1 1 calc R . .
C3 C 0.6813(3) 0.3977(5) 0.1696(7) 0.045(2) Uani 1 1 d U . .
H3A H 0.7172 0.3681 0.1754 0.054 Uiso 1 1 calc R . .
C4 C 0.6723(3) 0.4585(5) 0.2206(6) 0.038(2) Uani 1 1 d U . .
C5 C 0.6047(4) 0.5740(6) 0.4515(8) 0.054(3) Uani 1 1 d U . .
H5A H 0.5688 0.6021 0.4653 0.064 Uiso 1 1 calc R . .
C6 C 0.6366(4) 0.5356(6) 0.5161(7) 0.054(3) Uani 1 1 d U . .
H6A H 0.6280 0.5329 0.5807 0.065 Uiso 1 1 calc R . .
C7 C 0.6856(3) 0.5003(6) 0.4658(7) 0.053(3) Uani 1 1 d U . .
H7A H 0.7161 0.4696 0.4911 0.064 Uiso 1 1 calc R . .
C8 C 0.6807(3) 0.5191(5) 0.3734(7) 0.039(2) Uani 1 1 d U . .
C9 C 0.7175(3) 0.4958(5) 0.2880(6) 0.039(2) Uani 1 1 d U . .
C10 C 0.7462(3) 0.5556(5) 0.2305(9) 0.054(3) Uani 1 1 d U . .
H10A H 0.7115 0.5882 0.2156 0.065 Uiso 1 1 calc R . .
H10B H 0.7635 0.5378 0.1714 0.065 Uiso 1 1 calc R . .
C11 C 0.8011(4) 0.5932(6) 0.2842(8) 0.074(4) Uani 1 1 d U . .
H11A H 0.8180 0.6309 0.2461 0.088 Uiso 1 1 calc R . .
H11B H 0.7839 0.6123 0.3426 0.088 Uiso 1 1 calc R . .
C12 C 0.8562(4) 0.5420(7) 0.3062(8) 0.080(4) Uani 1 1 d U . .
H12A H 0.8745 0.5244 0.2476 0.096 Uiso 1 1 calc R . .
H12B H 0.8910 0.5653 0.3407 0.096 Uiso 1 1 calc R . .
C13 C 0.8297(3) 0.4825(6) 0.3648(8) 0.064(3) Uani 1 1 d U . .
H13A H 0.8138 0.5000 0.4249 0.077 Uiso 1 1 calc R . .
H13B H 0.8648 0.4499 0.3776 0.077 Uiso 1 1 calc R . .
C14 C 0.7742(3) 0.4457(5) 0.3137(7) 0.052(3) Uani 1 1 d U . .
H14A H 0.7573 0.4090 0.3537 0.062 Uiso 1 1 calc R . .
H14B H 0.7912 0.4248 0.2564 0.062 Uiso 1 1 calc R . .
C15 C 0.4499(4) 0.5932(5) 0.3693(7) 0.042(2) Uani 1 1 d U . .
H15A H 0.4546 0.5510 0.4004 0.050 Uiso 1 1 calc R . .
C16 C 0.3982(4) 0.6407(6) 0.3820(7) 0.044(3) Uani 1 1 d U . .
H16A H 0.3630 0.6354 0.4234 0.053 Uiso 1 1 calc R . .
C17 C 0.4084(3) 0.6964(5) 0.3232(7) 0.044(2) Uani 1 1 d U . .
H17A H 0.3813 0.7349 0.3173 0.052 Uiso 1 1 calc R . .
C18 C 0.4669(3) 0.6846(5) 0.2738(6) 0.037(2) Uani 1 1 d U . .
C19 C 0.5743(4) 0.6126(6) 0.0401(9) 0.063(3) Uani 1 1 d U . .
H19A H 0.6003 0.5749 0.0236 0.076 Uiso 1 1 calc R . .
C20 C 0.5384(5) 0.6511(7) -0.0234(8) 0.075(3) Uani 1 1 d U . .
H20A H 0.5344 0.6440 -0.0882 0.090 Uiso 1 1 calc R . .
C21 C 0.5090(4) 0.7035(6) 0.0309(7) 0.064(3) Uani 1 1 d U . .
H21A H 0.4826 0.7389 0.0078 0.077 Uiso 1 1 calc R . .
C22 C 0.5258(4) 0.6937(5) 0.1229(8) 0.050(2) Uani 1 1 d U . .
C23 C 0.5052(4) 0.7312(6) 0.2094(7) 0.047(2) Uani 1 1 d U . .
C24 C 0.4649(4) 0.7960(5) 0.1860(8) 0.053(3) Uani 1 1 d U . .
H24A H 0.4293 0.7832 0.1439 0.063 Uiso 1 1 calc R . .
H24B H 0.4455 0.8136 0.2438 0.063 Uiso 1 1 calc R . .
C25 C 0.5047(5) 0.8535(6) 0.1398(9) 0.077(4) Uani 1 1 d U . .
H25A H 0.5207 0.8378 0.0789 0.092 Uiso 1 1 calc R . .
H25B H 0.4766 0.8933 0.1293 0.092 Uiso 1 1 calc R . .
C26 C 0.5624(5) 0.8746(7) 0.2010(10) 0.095(5) Uani 1 1 d U . .
H26A H 0.5466 0.8940 0.2600 0.114 Uiso 1 1 calc R . .
H26B H 0.5882 0.9096 0.1688 0.114 Uiso 1 1 calc R . .
C27 C 0.6050(4) 0.8108(6) 0.2208(10) 0.082(5) Uani 1 1 d U . .
H27A H 0.6224 0.7930 0.1618 0.099 Uiso 1 1 calc R . .
H27B H 0.6417 0.8237 0.2608 0.099 Uiso 1 1 calc R . .
C28 C 0.5649(3) 0.7556(5) 0.2691(8) 0.055(3) Uani 1 1 d U . .
H28A H 0.5492 0.7733 0.3291 0.066 Uiso 1 1 calc R . .
H28B H 0.5930 0.7162 0.2821 0.066 Uiso 1 1 calc R . .
O1 O 0.2044(9) 0.7533(12) 0.4386(14) 0.251(8) Uani 1 1 d U . .
C29 C 0.2592(11) 0.7275(12) 0.4396(16) 0.220(10) Uani 1 1 d U . .
H29A H 0.2822 0.7402 0.3821 0.263 Uiso 1 1 calc R . .
H29B H 0.2550 0.6776 0.4407 0.263 Uiso 1 1 calc R . .
C30 C 0.2940(10) 0.7476(15) 0.5132(19) 0.249(10) Uani 1 1 d U . .
H30A H 0.3351 0.7675 0.4918 0.299 Uiso 1 1 calc R . .
H30B H 0.3040 0.7080 0.5528 0.299 Uiso 1 1 calc R . .
C31 C 0.2584(9) 0.7976(13) 0.5668(19) 0.241(10) Uani 1 1 d U . .
H31A H 0.2630 0.7908 0.6344 0.289 Uiso 1 1 calc R . .
H31B H 0.2699 0.8447 0.5500 0.289 Uiso 1 1 calc R . .
C32 C 0.2040(9) 0.7805(14) 0.537(2) 0.212(9) Uani 1 1 d U . .
H32B H 0.1751 0.8203 0.5400 0.255 Uiso 1 1 calc R . .
H32A H 0.1861 0.7454 0.5788 0.255 Uiso 1 1 calc R . .

loop_
_atom_site_aniso_label
_atom_site_aniso_U_11
_atom_site_aniso_U_22
_atom_site_aniso_U_33
_atom_site_aniso_U_23
_atom_site_aniso_U_13
_atom_site_aniso_U_12
Fe1 0.0317(4) 0.0301(8) 0.0475(7) 0.0055(12) 0.0038(9) 0.0048(4)
Fe2 0.0344(5) 0.0317(8) 0.0625(8) 0.0089(13) -0.0009(10) 0.0053(4)
N1 0.035(3) 0.031(4) 0.050(4) 0.006(3) 0.002(3) 0.005(3)
N2 0.030(3) 0.033(6) 0.063(4) -0.010(4) -0.006(3) 0.002(3)
N3 0.034(3) 0.027(5) 0.056(4) 0.008(4) -0.008(3) -0.001(3)
N4 0.044(4) 0.040(6) 0.073(5) 0.019(4) 0.011(4) 0.016(3)
C1 0.047(4) 0.031(7) 0.053(5) 0.007(4) -0.003(4) 0.003(4)
C2 0.048(4) 0.045(7) 0.051(5) -0.005(5) 0.012(4) 0.009(4)
C3 0.039(4) 0.037(7) 0.061(6) 0.014(5) 0.014(3) 0.015(4)
C4 0.035(3) 0.034(6) 0.046(6) 0.015(4) 0.008(3) 0.005(3)
C5 0.038(4) 0.055(9) 0.068(5) -0.018(6) -0.011(4) 0.002(4)
C6 0.035(4) 0.066(9) 0.061(5) -0.008(6) -0.007(4) -0.004(4)
C7 0.031(4) 0.074(9) 0.054(5) -0.002(6) -0.008(4) 0.004(4)
C8 0.029(4) 0.025(7) 0.063(5) 0.004(5) -0.005(3) -0.005(3)
C9 0.023(3) 0.032(6) 0.063(5) 0.013(4) 0.002(3) 0.006(3)
C10 0.043(4) 0.041(7) 0.078(8) 0.014(6) 0.001(5) -0.009(3)
C11 0.056(5) 0.070(9) 0.095(9) 0.029(6) -0.003(5) -0.029(4)
C12 0.037(4) 0.113(10) 0.088(8) 0.034(7) -0.007(5) -0.028(5)
C13 0.029(4) 0.087(9) 0.077(7) 0.026(6) -0.002(4) 0.003(4)
C14 0.034(4) 0.051(7) 0.071(7) 0.015(5) 0.003(4) 0.013(3)
C15 0.044(4) 0.035(7) 0.047(6) 0.007(5) -0.005(4) -0.003(4)
C16 0.039(4) 0.039(8) 0.055(6) -0.018(5) 0.000(4) -0.007(4)
C17 0.039(4) 0.029(7) 0.063(7) -0.008(5) -0.003(4) 0.010(4)
C18 0.040(3) 0.020(6) 0.051(6) -0.001(4) -0.008(3) 0.003(3)
C19 0.067(6) 0.050(9) 0.072(6) 0.018(6) 0.027(5) 0.030(5)
C20 0.086(7) 0.066(10) 0.072(6) 0.026(6) 0.021(6) 0.033(6)
C21 0.077(6) 0.048(9) 0.068(6) 0.024(6) 0.003(6) 0.032(5)
C22 0.047(4) 0.027(7) 0.076(5) 0.021(4) 0.013(4) 0.012(4)
C23 0.041(4) 0.023(6) 0.076(6) 0.010(4) -0.006(4) 0.006(3)
C24 0.051(4) 0.027(6) 0.081(7) 0.014(5) -0.003(4) 0.017(4)
C25 0.094(7) 0.032(9) 0.104(9) 0.034(7) -0.010(6) 0.014(5)
C26 0.093(7) 0.044(9) 0.149(13) 0.045(8) -0.028(7) -0.020(5)
C27 0.063(5) 0.050(8) 0.135(13) 0.033(8) -0.011(6) -0.016(4)
C28 0.047(4) 0.043(7) 0.075(9) 0.028(6) -0.011(4) -0.001(3)
O1 0.219(13) 0.32(2) 0.212(14) -0.073(14) -0.107(12) 0.054(12)
C29 0.240(18) 0.181(19) 0.238(18) -0.189(15) -0.092(15) 0.087(15)
C30 0.172(11) 0.31(2) 0.27(2) -0.230(17) -0.083(13) 0.119(15)
C31 0.158(13) 0.25(2) 0.312(19) -0.261(16) 0.020(15) -0.016(14)
C32 0.122(10) 0.29(2) 0.223(17) -0.103(18) 0.013(14) 0.027(14)

loop_
_geom_bond_atom_site_label_1
_geom_bond_atom_site_label_2
_geom_bond_distance
_geom_bond_site_symmetry_2
_geom_bond_publ_flag
Fe1 N3 2.013(6) 2_665 ?
Fe1 C15 2.012(9) 2_665 ?
Fe1 C1 2.019(10) . ?
Fe1 N1 2.036(8) . ?
Fe1 C4 2.043(9) . ?
Fe1 C18 2.045(8) 2_665 ?
Fe1 C16 2.055(10) 2_665 ?
Fe1 C3 2.065(8) . ?
Fe1 C2 2.083(10) . ?
Fe1 C17 2.077(10) 2_665 ?
Fe2 N4 1.993(8) . ?
Fe2 N2 1.994(8) . ?
Fe2 N1 2.099(8) . ?
Fe2 N3 2.126(6) . ?
N1 C4 1.404(10) . ?
N1 C1 1.421(12) . ?
N2 C5 1.358(12) . ?
N2 C8 1.395(11) . ?
N3 C15 1.400(11) . ?
N3 C18 1.426(11) . ?
N3 Fe1 2.013(6) 2_665 ?
N4 C19 1.359(14) . ?
N4 C22 1.407(11) . ?
C1 C2 1.410(14) . ?
C2 C3 1.414(13) . ?
C3 C4 1.404(13) . ?
C4 C9 1.524(12) . ?
C5 C6 1.359(14) . ?
C6 C7 1.416(12) . ?
C7 C8 1.374(12) . ?
C8 C9 1.505(12) . ?
C9 C10 1.545(13) . ?
C9 C14 1.566(11) . ?
C10 C11 1.550(12) . ?
C11 C12 1.543(16) . ?
C12 C13 1.533(14) . ?
C13 C14 1.531(12) . ?
C15 C16 1.424(13) . ?
C15 Fe1 2.012(9) 2_665 ?
C16 C17 1.390(13) . ?
C16 Fe1 2.055(10) 2_665 ?
C17 C18 1.413(11) . ?
C17 Fe1 2.077(10) 2_665 ?
C18 C23 1.515(12) . ?
C18 Fe1 2.045(8) 2_665 ?
C19 C20 1.390(13) . ?
C20 C21 1.419(15) . ?
C21 C22 1.372(13) . ?
C22 C23 1.498(14) . ?
C23 C24 1.550(13) . ?
C23 C28 1.568(11) . ?
C24 C25 1.537(13) . ?
C25 C26 1.528(14) . ?
C26 C27 1.549(16) . ?
C27 C28 1.522(13) . ?
O1 C29 1.23(2) . ?
O1 C32 1.51(2) . ?
C29 C30 1.33(2) . ?
C30 C31 1.44(2) . ?
C30 C32 1.99(2) . ?
C31 C32 1.24(2) . ?
